data_7131320
loop_
_publ_author_name
'Zhang, Yi-Fan'
'Zhang, Ya-Wen'
'Li, Xin'
'Sun, Li-Ying'
'Han, Ying-Feng'

_publ_section_title
;
 Synthesis of triarylborane-centered N-heterocyclic carbene cages with
 tunable photophysical properties
;
_journal_issue 16
_journal_name_full 'Chemical Communications'
_journal_page_first 2291
_journal_page_last 2294
_journal_paper_doi 10.1039/D2CC06584C
_journal_volume 59
_journal_year 2023
_chemical_formula_moiety 'C144 H138 Ag3 B2 N12, 3(F6 P), 4[C2H3N], 2[C4H10O]'
_chemical_formula_sum 'C160 H170 Ag3 B2 F18 N16 O2 P3'
_chemical_formula_weight 3129.25
_space_group_crystal_system monoclinic
_space_group_IT_number 15
_space_group_name_Hall '-C 2yc'
_space_group_name_H-M_alt 'C 1 2/c 1'
_atom_sites_solution_hydrogens geom
_audit_creation_date 2023-01-02
_audit_creation_method
;
Olex2 1.5-dev
(compiled 2022.09.28 svn.r5c12d49f for OlexSys, GUI svn.r6264)
;
_audit_update_record
;
2023-01-13 deposited with the CCDC.	2023-01-30 downloaded from the CCDC.
;
_cell_angle_alpha 90
_cell_angle_beta 90.276(2)
_cell_angle_gamma 90
_cell_formula_units_Z 4
_cell_length_a 27.755(2)
_cell_length_b 19.4743(14)
_cell_length_c 29.186(2)
_cell_measurement_reflns_used 9966
_cell_measurement_temperature 201.0
_cell_measurement_theta_max 24.84
_cell_measurement_theta_min 2.20
_cell_volume 15775.1(19)
_computing_cell_refinement 'SAINT V8.38A (Bruker, 2018)'
_computing_data_reduction 'SAINT V8.38A (Bruker, 2018)'
_computing_molecular_graphics 'Olex2 1.5-dev (Dolomanov et al., 2009)'
_computing_publication_material 'Olex2 1.5-dev (Dolomanov et al., 2009)'
_computing_structure_refinement 'SHELXL 2018/3 (Sheldrick, 2015)'
_computing_structure_solution 'olex2.solve 1.3 (Bourhis et al., 2015)'
_diffrn_ambient_temperature 201.00
_diffrn_measured_fraction_theta_full 0.996
_diffrn_measured_fraction_theta_max 0.996
_diffrn_measurement_device_type 'Bruker APEX-II CCD'
_diffrn_measurement_method '\f and \w scans'
_diffrn_radiation_type MoK\a
_diffrn_radiation_wavelength 0.71073
_diffrn_reflns_av_R_equivalents 0.0943
_diffrn_reflns_av_unetI/netI 0.0453
_diffrn_reflns_Laue_measured_fraction_full 0.996
_diffrn_reflns_Laue_measured_fraction_max 0.996
_diffrn_reflns_limit_h_max 26
_diffrn_reflns_limit_h_min -26
_diffrn_reflns_limit_k_max 18
_diffrn_reflns_limit_k_min -18
_diffrn_reflns_limit_l_max 28
_diffrn_reflns_limit_l_min -28
_diffrn_reflns_number 86867
_diffrn_reflns_point_group_measured_fraction_full 0.996
_diffrn_reflns_point_group_measured_fraction_max 0.996
_diffrn_reflns_theta_full 19.999
_diffrn_reflns_theta_max 19.999
_diffrn_reflns_theta_min 1.895
_exptl_absorpt_coefficient_mu 0.476
_exptl_absorpt_correction_T_max 0.7452
_exptl_absorpt_correction_T_min 0.6793
_exptl_absorpt_correction_type multi-scan
_exptl_absorpt_process_details
;
SADABS-2016/2 (Bruker,2016/2) was used for absorption correction.
wR2(int) was 0.0932 before and 0.0615 after correction.
The Ratio of minimum to maximum transmission is 0.9116.
The \l/2 correction factor is Not present.
;
_exptl_crystal_colour yellow
_exptl_crystal_colour_primary yellow
_exptl_crystal_density_diffrn 1.318
_exptl_crystal_description block
_exptl_crystal_F_000 6464
_exptl_crystal_size_max 0.23
_exptl_crystal_size_mid 0.22
_exptl_crystal_size_min 0.2
_refine_diff_density_max 0.535
_refine_diff_density_min -0.451
_refine_diff_density_rms 0.066
_refine_ls_extinction_method none
_refine_ls_goodness_of_fit_ref 1.047
_refine_ls_hydrogen_treatment constr
_refine_ls_matrix_type full
_refine_ls_number_parameters 893
_refine_ls_number_reflns 7346
_refine_ls_number_restraints 563
_refine_ls_restrained_S_all 1.099
_refine_ls_R_factor_all 0.1137
_refine_ls_R_factor_gt 0.0734
_refine_ls_shift/su_max 0.001
_refine_ls_shift/su_mean 0.000
_refine_ls_structure_factor_coef Fsqd
_refine_ls_weighting_details 'w=1/[\s^2^(Fo^2^)+(0.0973P)^2^+116.7666P] where P=(Fo^2^+2Fc^2^)/3'
_refine_ls_weighting_scheme calc
_refine_ls_wR_factor_gt 0.1867
_refine_ls_wR_factor_ref 0.2189
_reflns_Friedel_coverage 0.000
_reflns_number_gt 4733
_reflns_number_total 7346
_reflns_threshold_expression 'I > 2\s(I)'
_cod_data_source_file d2cc06584c2.cif
_cod_data_source_block c144h138ag3b2f18n12p3
_cod_original_cell_volume 15776(2)
_cod_database_code 7131320
_shelx_shelxl_version_number 2018/3
_shelx_space_group_comment
;
The symmetry employed for this shelxl refinement is uniquely defined
by the following loop, which should always be used as a source of
symmetry information in preference to the above space-group names.
They are only intended as comments.
;
_shelx_estimated_absorpt_t_max 0.911
_shelx_estimated_absorpt_t_min 0.898
_olex2_refinement_description
;
1. Fixed Uiso
 At 1.2 times of:
  All C(H) groups
 At 1.5 times of:
  All C(H,H,H) groups
2. Restrained distances
 P2-F18 = P2-F12 = P2-F16 = P2-F17 = P2-F10 = P2-F19 = P2-F7 = P2-F8 = P2-F15 =
  P2-F11 = P2-F9
 1.6 with sigma of 0.01
 C67-C18 = C66-C22 = C65-C20 = C64-C61 = C70-C59 = C68-C51 = C72-C49
 1.5 with sigma of 0.01
 C69-C47 = C71-C57
 1.54 with sigma of 0.01
 F3-F5 \\sim F3-F4 \\sim F3-F6 \\sim F3-F2 \\sim F1-F5 \\sim F1-F4 \\sim F1-F6
\\sim F1-F2 \\sim F5-F4 \\sim F5-F2
 \\sim F4-F6 \\sim F6-F2
 with sigma of 0.02
 F12-F10 \\sim F12-F9 \\sim F12-F7 \\sim F12-F8 \\sim F11-F10 \\sim F11-F9
\\sim F11-F7 \\sim F11-F8 \\sim F10-
 F9 \\sim F10-F8 \\sim F9-F7 \\sim F7-F8
 with sigma of 0.02
3. Uiso/Uaniso restraints and constraints
Uanis(Ag2) \\sim Ueq: with sigma of 0.01 and sigma for terminal atoms of 0.02
Uanis(C70) \\sim Ueq, Uanis(C71) \\sim Ueq, Uanis(C64) \\sim Ueq: with sigma of
0.05 and sigma for terminal atoms of 0.1
4. Rigid body (RIGU) restrains
 C66, C21, C65, C20, C19, C67, C18, C22
 with sigma for 1-2 distances of 0.001 and sigma for 1-3 distances of 0.001
 P1, F1, F2, F3, F4, F5, F6, F13, F14
 with sigma for 1-2 distances of 0.001 and sigma for 1-3 distances of 0.001
 P2, F7, F12, F8, F19, F15, F18, F16, F17, F9, F11, F10
 with sigma for 1-2 distances of 0.001 and sigma for 1-3 distances of 0.001
 C40, C37, C55, C63, C53, N4, C38, C54, N6
 with sigma for 1-2 distances of 0.001 and sigma for 1-3 distances of 0.001
 C57, C71, C58, C59, C70, C60, C61, C64
 with sigma for 1-2 distances of 0.001 and sigma for 1-3 distances of 0.001
 C47, C51, C68, C69, C48, C49, C50, C72
 with sigma for 1-2 distances of 0.001 and sigma for 1-3 distances of 0.001
5. Others
 Fixed Sof: F4(0.7) F5(0.6) F6(0.7) P2(0.5) F7(0.5) F8(0.3) F9(0.3) F10(0.3)
 F11(0.3) F12(0.25) F13(0.5) F14(0.5) F15(0.25) F16(0.25) F17(0.15) F18(0.2)
 F19(0.2)
6.a Me refined with riding coordinates:
 C71(H71A,H71B,H71C)
6.b Aromatic/amide H refined with riding coordinates:
 C6(H6), C10(H10), C13(H13), C14(H14), C15(H15), C19(H19), C21(H21), C26(H26),
 C27(H27), C31(H31), C32(H32), C34(H34), C36(H36), C40(H40), C43(H43), C48(H48),
  C50(H50), C52(H52), C54(H54), C55(H55), C56(H56), C58(H58), C60(H60), C63(H63)
6.c Fitted hexagon refined as free rotating group:
 C17(C18,C19,C20,C21,C22), C46(C47,C48,C49,C50,C51), C57(C58,C59,C60,C61,C62)
6.d Idealised Me refined as rotating group:
 C12(H12A,H12B,H12C), C24(H24A,H24B,H24C), C25(H25A,H25B,H25C), C41(H41A,H41B,
 H41C), C44(H44A,H44B,H44C), C45(H45A,H45B,H45C), C64(H64A,H64B,H64C), C65(H65A,
 H65B,H65C), C66(H66A,H66B,H66C), C67(H67A,H67B,H67C), C68(H68A,H68B,H68C),
 C69(H69A,H69B,H69C), C70(H70A,H70B,H70C), C72(H72A,H72B,H72C)
;
_smtbx_masks_void_probe_radius 1.2
_smtbx_masks_void_truncation_radius 1.2
_platon_squeeze_void_probe_radius 1.20
_olex2_submission_special_instructions 'No special instructions were received'

loop_
_space_group_symop_operation_xyz
'x, y, z'
'-x, y, -z+1/2'
'x+1/2, y+1/2, z'
'-x+1/2, y+1/2, -z+1/2'
'-x, -y, -z'
'x, -y, z-1/2'
'-x+1/2, -y+1/2, -z'
'x+1/2, -y+1/2, z-1/2'

loop_
_atom_site_label
_atom_site_type_symbol
_atom_site_fract_x
_atom_site_fract_y
_atom_site_fract_z
_atom_site_U_iso_or_equiv
_atom_site_adp_type
_atom_site_occupancy
_atom_site_site_symmetry_order
_atom_site_calc_flag
_atom_site_refinement_flags_posn
_atom_site_refinement_flags_adp
_atom_site_refinement_flags_occupancy
_atom_site_disorder_assembly
_atom_site_disorder_group
Ag1 Ag 0.61091(4) 0.78992(5) 0.48882(3) 0.0960(4) Uani 1 1 d . . . . .
Ag2 Ag 0.500000 0.13112(6) 0.250000 0.1183(6) Uani 1 2 d S TU P . .
P1 P 0.63288(16) 0.5704(2) 0.43873(13) 0.1281(13) Uani 1 1 d . . . . .
F1 F 0.6008(3) 0.5661(4) 0.4834(2) 0.147(2) Uani 1 1 d D . . . .
C1 C 0.5398(4) 0.6105(5) 0.0621(3) 0.074(3) Uani 1 1 d . . . . .
N1 N 0.4049(4) 0.7085(5) -0.0799(3) 0.091(3) Uani 1 1 d . . . . .
N2 N 0.4545(4) 0.6759(5) -0.0275(3) 0.087(3) Uani 1 1 d . . . . .
C2 C 0.5462(4) 0.6305(5) 0.1440(3) 0.066(3) Uani 1 1 d . . . . .
C3 C 0.6676(4) 0.4718(6) 0.2201(4) 0.083(3) Uani 1 1 d . . . . .
N3 N 0.6560(3) 0.8503(5) 0.3980(3) 0.092(3) Uani 1 1 d . . . . .
C4 C 0.5832(4) 0.4506(6) 0.2048(3) 0.072(3) Uani 1 1 d . . . . .
C5 C 0.5895(4) 0.5922(5) 0.1464(3) 0.070(3) Uani 1 1 d . . . . .
C6 C 0.5211(4) 0.6372(5) 0.1027(3) 0.070(3) Uani 1 1 d . . . . .
H6 H 0.490901 0.660257 0.102240 0.084 Uiso 1 1 calc R U . . .
C7 C 0.6157(3) 0.6280(5) 0.2763(3) 0.065(3) Uani 1 1 d . . . . .
C8 C 0.6219(4) 0.4971(5) 0.2064(3) 0.072(3) Uani 1 1 d . . . . .
C9 C 0.6267(3) 0.6340(5) 0.2294(3) 0.068(3) Uani 1 1 d . . . . .
C10 C 0.6257(4) 0.6806(5) 0.3062(3) 0.073(3) Uani 1 1 d . . . . .
H10 H 0.617801 0.675194 0.337611 0.088 Uiso 1 1 calc R U . . .
C11 C 0.6491(4) 0.6948(6) 0.2148(4) 0.085(3) Uani 1 1 d . . . . .
C12 C 0.5920(4) 0.5656(5) 0.2966(3) 0.081(3) Uani 1 1 d . . . . .
H12A H 0.564254 0.552362 0.277620 0.122 Uiso 1 1 calc R U . . .
H12B H 0.581122 0.576021 0.327697 0.122 Uiso 1 1 calc R U . . .
H12C H 0.615165 0.527616 0.297599 0.122 Uiso 1 1 calc R U . . .
N4 N 0.6072(3) 0.1746(5) 0.2656(4) 0.109(3) Uani 1 1 d . . . . .
C13 C 0.6593(4) 0.7470(6) 0.2466(4) 0.078(3) Uani 1 1 d . . . . .
H13 H 0.675204 0.787192 0.236148 0.094 Uiso 1 1 calc R U . . .
C14 C 0.6724(4) 0.4026(6) 0.2323(4) 0.089(3) Uani 1 1 d . . . . .
H14 H 0.703335 0.386760 0.241448 0.107 Uiso 1 1 calc R U . . .
C15 C 0.6456(4) 0.7951(5) 0.3684(4) 0.081(3) Uani 1 1 d . . . . .
H15 H 0.628877 0.755959 0.379471 0.097 Uiso 1 1 calc R U . . .
C16 C 0.6595(4) 0.7982(5) 0.3242(4) 0.079(3) Uani 1 1 d . . . . .
N5 N 0.6601(4) 0.9186(6) 0.4545(4) 0.116(4) Uani 1 1 d . . . . .
C17 C 0.3687(3) 0.7461(4) -0.1043(3) 0.097(4) Uani 1 1 d G . . . .
C18 C 0.3806(2) 0.8056(5) -0.1280(3) 0.116(4) Uani 1 1 d DG . . . .
C19 C 0.3454(3) 0.8413(4) -0.1522(3) 0.132(5) Uani 1 1 d G . . . .
H19 H 0.353542 0.881973 -0.168323 0.158 Uiso 1 1 calc R U . . .
C20 C 0.2982(3) 0.8174(4) -0.1527(3) 0.122(4) Uani 1 1 d DG . . . .
C21 C 0.2862(2) 0.7579(5) -0.1291(3) 0.127(4) Uani 1 1 d G . . . .
H21 H 0.253973 0.741602 -0.129465 0.153 Uiso 1 1 calc R U . . .
C22 C 0.3215(3) 0.7222(4) -0.1049(3) 0.109(4) Uani 1 1 d DG . . . .
C23 C 0.6474(4) 0.7424(6) 0.2918(4) 0.075(3) Uani 1 1 d . . . . .
C24 C 0.5326(3) 0.4706(5) 0.1912(3) 0.078(3) Uani 1 1 d . . . . .
H24A H 0.522392 0.510410 0.209290 0.117 Uiso 1 1 calc R U . . .
H24B H 0.510708 0.432083 0.196923 0.117 Uiso 1 1 calc R U . . .
H24C H 0.531721 0.482407 0.158553 0.117 Uiso 1 1 calc R U . . .
C25 C 0.5234(4) 0.6618(6) 0.1868(3) 0.083(3) Uani 1 1 d . . . . .
H25A H 0.525295 0.628957 0.212133 0.125 Uiso 1 1 calc R U . . .
H25B H 0.489496 0.672681 0.180404 0.125 Uiso 1 1 calc R U . . .
H25C H 0.540590 0.703950 0.195142 0.125 Uiso 1 1 calc R U . . .
C26 C 0.5901(4) 0.3816(6) 0.2182(3) 0.084(3) Uani 1 1 d . . . . .
H26 H 0.563171 0.351615 0.217900 0.101 Uiso 1 1 calc R U . . .
F2 F 0.6003(3) 0.6329(5) 0.4196(3) 0.171(3) Uani 1 1 d D . . A 1
C27 C 0.5219(4) 0.5748(5) -0.0201(4) 0.089(3) Uani 1 1 d . . . . .
H27 H 0.545084 0.539293 -0.016901 0.107 Uiso 1 1 calc R U . . .
C28 C 0.4182(5) 0.7246(6) -0.0356(4) 0.094(4) Uani 1 1 d . . . . .
C29 C 0.6348(4) 0.3556(6) 0.2318(4) 0.080(3) Uani 1 1 d . . . . .
C30 C 0.5130(4) 0.6192(6) 0.0180(3) 0.078(3) Uani 1 1 d . . . . .
C31 C 0.4982(5) 0.5818(6) -0.0605(4) 0.098(4) Uani 1 1 d . . . . .
H31 H 0.505458 0.552475 -0.085595 0.118 Uiso 1 1 calc R U . . .
N6 N 0.5930(4) 0.0747(5) 0.2925(4) 0.127(4) Uani 1 1 d . . . . .
C32 C 0.5831(4) 0.5747(5) 0.0638(4) 0.085(3) Uani 1 1 d . . . . .
H32 H 0.596214 0.556717 0.036324 0.101 Uiso 1 1 calc R U . . .
C33 C 0.6077(4) 0.5647(5) 0.1052(4) 0.074(3) Uani 1 1 d . . . . .
C34 C 0.4796(4) 0.6688(6) 0.0130(3) 0.083(3) Uani 1 1 d . . . . .
H34 H 0.473275 0.699196 0.037714 0.099 Uiso 1 1 calc R U . . .
C35 C 0.4625(4) 0.6334(6) -0.0649(4) 0.085(3) Uani 1 1 d . . . . .
F3 F 0.6639(3) 0.5759(5) 0.3948(3) 0.196(3) Uani 1 1 d D . . . .
C36 C 0.6861(5) 0.8581(6) 0.3097(4) 0.105(4) Uani 1 1 d . . . . .
H36 H 0.696846 0.859794 0.278824 0.126 Uiso 1 1 calc R U . . .
C37 C 0.6407(4) 0.2857(6) 0.2483(4) 0.093(3) Uani 1 1 d . . . . .
C38 C 0.5719(4) 0.1287(6) 0.2689(5) 0.109(4) Uani 1 1 d . . . . .
B1 B 0.6132(4) 0.5736(7) 0.1938(4) 0.074(3) Uani 1 1 d . . . . .
F4 F 0.6620(5) 0.5131(8) 0.4570(5) 0.184(4) Uani 0.7 1 d D . P A 1
C39 C 0.6424(4) 0.8550(6) 0.4425(4) 0.090(3) Uani 1 1 d . . . . .
C40 C 0.6029(4) 0.2404(6) 0.2469(4) 0.104(4) Uani 1 1 d . . . . .
H40 H 0.573327 0.253938 0.233087 0.125 Uiso 1 1 calc R U . . .
C41 C 0.7110(4) 0.5198(5) 0.2243(4) 0.103(4) Uani 1 1 d . . . . .
H41A H 0.721837 0.533233 0.193714 0.155 Uiso 1 1 calc R U . . .
H41B H 0.737240 0.496054 0.240438 0.155 Uiso 1 1 calc R U . . .
H41C H 0.701821 0.560867 0.241624 0.155 Uiso 1 1 calc R U . . .
C42 C 0.6800(5) 0.9094(6) 0.3826(5) 0.106(4) Uani 1 1 d . . . . .
F5 F 0.5953(5) 0.5236(7) 0.4126(4) 0.183(5) Uani 0.6 1 d D . P A 1
C43 C 0.4315(5) 0.6559(6) -0.0984(4) 0.096(4) Uani 1 1 d . . . . .
H43 H 0.428936 0.638507 -0.128766 0.115 Uiso 1 1 calc R U . . .
C44 C 0.6639(5) 0.7067(7) 0.1652(3) 0.115(4) Uani 1 1 d . . . . .
H44A H 0.679100 0.665044 0.153185 0.173 Uiso 1 1 calc R U . . .
H44B H 0.686746 0.744940 0.163789 0.173 Uiso 1 1 calc R U . . .
H44C H 0.635288 0.717659 0.146804 0.173 Uiso 1 1 calc R U . . .
C45 C 0.6551(4) 0.5260(6) 0.1031(4) 0.106(4) Uani 1 1 d . . . . .
H45A H 0.678751 0.548457 0.123143 0.159 Uiso 1 1 calc R U . . .
H45B H 0.666997 0.526001 0.071543 0.159 Uiso 1 1 calc R U . . .
H45C H 0.650194 0.478569 0.113294 0.159 Uiso 1 1 calc R U . . .
C46 C 0.5689(3) 0.0141(4) 0.3075(4) 0.123(5) Uani 1 1 d G . . . .
C47 C 0.5452(4) 0.0171(4) 0.3493(4) 0.145(5) Uani 1 1 d DG . . . .
C48 C 0.5232(4) -0.0413(6) 0.3668(3) 0.169(5) Uani 1 1 d G . . . .
H48 H 0.507017 -0.039287 0.395423 0.203 Uiso 1 1 calc R U . . .
C49 C 0.5248(4) -0.1027(4) 0.3426(4) 0.178(6) Uani 1 1 d DG . . . .
C50 C 0.5485(4) -0.1057(4) 0.3008(4) 0.169(5) Uani 1 1 d G . . . .
H50 H 0.549628 -0.147599 0.284179 0.203 Uiso 1 1 calc R U . . .
C51 C 0.5705(4) -0.0473(6) 0.2832(3) 0.154(5) Uani 1 1 d DG . . . .
F6 F 0.6628(4) 0.6300(6) 0.4621(4) 0.191(4) Uani 0.7 1 d D . P A 1
C52 C 0.6831(6) 0.9529(7) 0.4206(5) 0.126(5) Uani 1 1 d . . . . .
H52 H 0.697987 0.996782 0.422244 0.151 Uiso 1 1 calc R U . . .
C53 C 0.6513(5) 0.1533(7) 0.2859(5) 0.133(5) Uani 1 1 d . . . . .
C54 C 0.6410(5) 0.0910(7) 0.3040(6) 0.145(6) Uani 1 1 d . . . . .
H54 H 0.662410 0.063208 0.321457 0.174 Uiso 1 1 calc R U . . .
C55 C 0.6858(5) 0.2638(7) 0.2687(5) 0.129(5) Uani 1 1 d . . . . .
H55 H 0.712316 0.294567 0.269841 0.155 Uiso 1 1 calc R U . . .
C56 C 0.6966(6) 0.9115(7) 0.3370(5) 0.128(5) Uani 1 1 d . . . . .
H56 H 0.714647 0.949458 0.326061 0.154 Uiso 1 1 calc R U . . .
C57 C 0.6087(5) 0.9886(6) 0.5052(4) 0.176(7) Uani 1 1 d DG . . . .
C58 C 0.6007(4) 1.0194(6) 0.5474(5) 0.217(8) Uani 1 1 d G . . . .
H58 H 0.572482 1.046114 0.552052 0.261 Uiso 1 1 calc R U . . .
C59 C 0.6338(5) 1.0111(6) 0.5828(3) 0.188(7) Uani 1 1 d DG . . . .
C60 C 0.6751(4) 0.9719(7) 0.5760(4) 0.188(7) Uani 1 1 d G . . . .
H60 H 0.697729 0.966272 0.600159 0.226 Uiso 1 1 calc R U . . .
C61 C 0.6831(4) 0.9411(6) 0.5337(4) 0.160(6) Uani 1 1 d DG . . . .
C62 C 0.6500(5) 0.9494(6) 0.4983(3) 0.136(5) Uani 1 1 d G . . . .
C63 C 0.6905(5) 0.1981(7) 0.2865(6) 0.157(7) Uani 1 1 d . . . . .
H63 H 0.720494 0.183581 0.298991 0.189 Uiso 1 1 calc R U . . .
C64 C 0.7246(6) 0.8917(9) 0.5280(5) 0.196(7) Uani 1 1 d D U . . .
H64A H 0.743951 0.905392 0.501546 0.294 Uiso 1 1 calc R U . . .
H64B H 0.712042 0.845199 0.523139 0.294 Uiso 1 1 calc R U . . .
H64C H 0.744784 0.892308 0.555676 0.294 Uiso 1 1 calc R U . . .
C65 C 0.2601(5) 0.8582(8) -0.1783(5) 0.161(6) Uani 1 1 d D . . . .
H65A H 0.241181 0.885044 -0.156367 0.241 Uiso 1 1 calc R U . . .
H65B H 0.238781 0.826663 -0.194900 0.241 Uiso 1 1 calc R U . . .
H65C H 0.275699 0.889284 -0.200038 0.241 Uiso 1 1 calc R U . . .
C66 C 0.3079(6) 0.6598(7) -0.0776(6) 0.173(7) Uani 1 1 d D . . . .
H66A H 0.324491 0.619494 -0.090008 0.260 Uiso 1 1 calc R U . . .
H66B H 0.273003 0.652795 -0.079503 0.260 Uiso 1 1 calc R U . . .
H66C H 0.317413 0.666415 -0.045531 0.260 Uiso 1 1 calc R U . . .
C67 C 0.4311(4) 0.8329(8) -0.1266(6) 0.167(7) Uani 1 1 d D . . . .
H67A H 0.441677 0.837630 -0.094706 0.250 Uiso 1 1 calc R U . . .
H67B H 0.432131 0.877820 -0.141706 0.250 Uiso 1 1 calc R U . . .
H67C H 0.452578 0.800999 -0.142631 0.250 Uiso 1 1 calc R U . . .
C68 C 0.5940(7) -0.0458(10) 0.2376(5) 0.201(7) Uani 1 1 d D . . . .
H68A H 0.578542 -0.010780 0.218404 0.301 Uiso 1 1 calc R U . . .
H68B H 0.590609 -0.090857 0.222935 0.301 Uiso 1 1 calc R U . . .
H68C H 0.628224 -0.034888 0.241338 0.301 Uiso 1 1 calc R U . . .
C69 C 0.5437(7) 0.0839(6) 0.3765(6) 0.186(7) Uani 1 1 d D . . . .
H69A H 0.542764 0.122889 0.355233 0.279 Uiso 1 1 calc R U . . .
H69B H 0.572447 0.087242 0.395915 0.279 Uiso 1 1 calc R U . . .
H69C H 0.514820 0.084539 0.395671 0.279 Uiso 1 1 calc R U . . .
C70 C 0.6232(9) 1.0465(13) 0.6273(6) 0.287(12) Uani 1 1 d D U . . .
H70A H 0.623850 1.096363 0.622687 0.431 Uiso 1 1 calc R U . . .
H70B H 0.647524 1.033636 0.650142 0.431 Uiso 1 1 calc R U . . .
H70C H 0.591230 1.032712 0.638044 0.431 Uiso 1 1 calc R U . . .
C71 C 0.5688(8) 0.9954(14) 0.4695(7) 0.292(15) Uani 1 1 d D U . . .
H71A H 0.578336 0.971839 0.441330 0.438 Uiso 1 1 calc R U . . .
H71B H 0.539161 0.974566 0.481342 0.438 Uiso 1 1 calc R U . . .
H71C H 0.563060 1.044060 0.463016 0.438 Uiso 1 1 calc R U . . .
C72 C 0.5041(8) -0.1676(8) 0.3630(9) 0.266(11) Uani 1 1 d D . . . .
H72A H 0.523815 -0.181774 0.389339 0.399 Uiso 1 1 calc R U . . .
H72B H 0.504057 -0.204063 0.339930 0.399 Uiso 1 1 calc R U . . .
H72C H 0.471041 -0.158897 0.373134 0.399 Uiso 1 1 calc R U . . .
P2 P 0.7870(3) 0.6623(4) 0.0754(3) 0.148(3) Uani 0.5 1 d D . P . .
F7 F 0.7729(7) 0.6147(7) 0.1169(5) 0.142(5) Uani 0.5 1 d D . P B 1
F8 F 0.7346(5) 0.6934(11) 0.0729(8) 0.158(6) Uani 0.3 1 d D . P B 1
F9 F 0.8398(5) 0.6298(11) 0.0752(8) 0.160(6) Uani 0.3 1 d D . P B 1
F10 F 0.8011(7) 0.7072(10) 0.0317(6) 0.165(6) Uani 0.3 1 d D . P B 1
F11 F 0.7702(9) 0.6020(9) 0.0414(6) 0.160(7) Uani 0.3 1 d D . P B 1
F12 F 0.8046(10) 0.7205(9) 0.1088(7) 0.154(8) Uani 0.25 1 d D . P B 1
F13 F 0.6178(10) 0.4996(14) 0.4273(9) 0.216(8) Uani 0.5 1 d . . P A 2
F14 F 0.6847(8) 0.5402(14) 0.4630(9) 0.194(8) Uani 0.5 1 d . . P A 2
F15 F 0.7398(8) 0.6373(19) 0.0493(10) 0.149(9) Uani 0.25 1 d D . P B 2
F16 F 0.8333(10) 0.681(2) 0.1063(12) 0.171(9) Uani 0.25 1 d D . P B 2
F17 F 0.804(2) 0.7379(14) 0.062(2) 0.161(8) Uani 0.15 1 d D . P B 2
F18 F 0.770(2) 0.7222(16) 0.1094(14) 0.167(9) Uani 0.2 1 d D . P B 2
F19 F 0.781(2) 0.5971(19) 0.1078(17) 0.139(9) Uani 0.2 1 d D . P B 2

loop_
_atom_site_aniso_label
_atom_site_aniso_U_11
_atom_site_aniso_U_22
_atom_site_aniso_U_33
_atom_site_aniso_U_23
_atom_site_aniso_U_13
_atom_site_aniso_U_12
Ag1 0.1332(8) 0.0885(7) 0.0662(6) -0.0048(5) -0.0142(5) -0.0315(6)
Ag2 0.1166(11) 0.0654(8) 0.1721(14) 0.000 -0.0702(10) 0.000
P1 0.131(3) 0.159(3) 0.094(2) 0.004(2) -0.0168(19) -0.013(2)
F1 0.180(6) 0.162(6) 0.099(4) 0.012(4) 0.001(3) -0.020(4)
C1 0.109(9) 0.063(7) 0.048(7) -0.003(5) -0.012(6) 0.018(6)
N1 0.121(8) 0.101(7) 0.050(6) 0.004(5) -0.029(6) 0.021(6)
N2 0.124(8) 0.082(6) 0.055(6) -0.002(5) -0.015(6) 0.022(6)
C2 0.077(7) 0.065(6) 0.056(7) -0.003(5) -0.006(6) 0.012(6)
C3 0.062(8) 0.101(10) 0.085(8) -0.011(7) -0.022(6) 0.015(7)
N3 0.119(8) 0.086(7) 0.070(7) 0.009(6) 0.004(6) -0.023(6)
C4 0.084(9) 0.079(8) 0.054(6) -0.006(6) -0.017(6) 0.007(7)
C5 0.080(8) 0.075(7) 0.055(7) -0.005(6) -0.007(6) 0.001(6)
C6 0.089(8) 0.062(6) 0.059(7) 0.001(5) -0.009(6) 0.010(6)
C7 0.078(7) 0.061(7) 0.054(7) 0.003(6) -0.016(6) 0.001(6)
C8 0.076(8) 0.074(8) 0.065(7) -0.011(5) -0.018(6) 0.009(7)
C9 0.071(7) 0.076(8) 0.058(7) 0.005(6) -0.016(5) 0.002(6)
C10 0.085(8) 0.068(7) 0.066(7) 0.006(6) -0.013(6) -0.009(6)
C11 0.095(8) 0.086(9) 0.074(8) 0.014(7) -0.014(6) -0.007(7)
C12 0.102(8) 0.075(7) 0.066(7) -0.008(6) -0.007(6) -0.007(6)
N4 0.093(5) 0.072(4) 0.161(8) 0.004(5) -0.056(5) 0.010(3)
C13 0.094(8) 0.076(7) 0.065(8) 0.002(6) -0.013(6) -0.010(6)
C14 0.077(8) 0.083(9) 0.107(9) -0.010(7) -0.029(7) 0.023(8)
C15 0.107(9) 0.059(7) 0.077(8) -0.006(6) -0.016(7) -0.019(6)
C16 0.093(8) 0.080(8) 0.063(8) 0.003(6) -0.008(6) -0.021(7)
N5 0.168(10) 0.099(8) 0.082(8) -0.020(7) 0.009(7) -0.047(7)
C17 0.116(10) 0.103(9) 0.072(8) 0.005(7) -0.027(8) 0.020(8)
C18 0.112(6) 0.132(10) 0.105(9) 0.025(8) -0.033(7) 0.016(6)
C19 0.112(6) 0.162(11) 0.121(10) 0.045(8) -0.029(7) 0.023(6)
C20 0.109(6) 0.149(9) 0.108(9) 0.020(6) -0.027(7) 0.029(6)
C21 0.108(7) 0.146(9) 0.128(10) 0.018(7) -0.023(7) 0.023(6)
C22 0.109(8) 0.111(8) 0.106(9) 0.002(6) -0.015(7) 0.023(7)
C23 0.089(8) 0.080(8) 0.056(8) 0.004(6) -0.016(6) -0.002(6)
C24 0.069(7) 0.077(7) 0.086(7) 0.006(6) -0.032(6) 0.005(6)
C25 0.092(8) 0.100(8) 0.059(7) -0.003(6) -0.005(6) 0.023(6)
C26 0.087(9) 0.078(9) 0.087(8) -0.009(6) -0.020(7) 0.007(7)
F2 0.179(6) 0.192(6) 0.144(6) 0.050(5) 0.010(4) 0.019(4)
C27 0.133(10) 0.070(7) 0.064(7) -0.005(6) -0.018(7) 0.028(7)
C28 0.126(10) 0.084(8) 0.072(8) 0.021(6) -0.019(7) 0.015(8)
C29 0.073(8) 0.070(8) 0.098(8) -0.012(6) -0.035(7) 0.012(7)
C30 0.105(9) 0.074(7) 0.056(7) -0.005(6) -0.019(6) 0.008(7)
C31 0.141(11) 0.090(9) 0.063(8) -0.013(6) -0.017(7) 0.027(8)
N6 0.108(6) 0.080(5) 0.191(10) 0.018(6) -0.053(7) 0.011(4)
C32 0.109(9) 0.078(8) 0.066(8) -0.011(6) -0.008(7) 0.017(7)
C33 0.079(8) 0.080(7) 0.064(8) -0.008(6) -0.009(6) 0.008(6)
C34 0.120(9) 0.078(8) 0.050(7) 0.005(6) -0.017(7) 0.028(7)
C35 0.121(10) 0.086(8) 0.048(7) -0.004(7) -0.009(7) 0.019(8)
F3 0.187(7) 0.266(9) 0.136(4) 0.028(5) 0.033(4) 0.027(5)
C36 0.150(12) 0.079(9) 0.086(9) 0.008(8) -0.001(8) -0.026(8)
C37 0.093(6) 0.071(5) 0.116(8) -0.002(6) -0.036(6) 0.017(4)
C38 0.099(5) 0.069(5) 0.158(10) -0.001(6) -0.054(7) 0.008(4)
B1 0.062(8) 0.092(10) 0.068(8) -0.009(7) -0.008(7) 0.000(7)
F4 0.179(11) 0.202(8) 0.172(10) 0.035(8) -0.017(7) 0.026(7)
C39 0.118(10) 0.071(8) 0.081(9) -0.001(7) -0.009(7) -0.027(7)
C40 0.102(6) 0.070(5) 0.141(9) -0.001(5) -0.049(7) 0.013(4)
C41 0.061(7) 0.085(8) 0.164(12) -0.017(8) -0.042(7) 0.007(6)
C42 0.138(11) 0.080(9) 0.100(11) 0.020(9) -0.012(9) -0.040(8)
F5 0.243(11) 0.208(8) 0.099(7) 0.009(7) -0.059(6) -0.066(8)
C43 0.137(11) 0.088(9) 0.063(8) -0.005(7) -0.013(8) 0.027(8)
C44 0.156(12) 0.140(11) 0.050(7) 0.003(7) 0.012(7) -0.054(9)
C45 0.104(9) 0.128(10) 0.085(8) -0.009(7) 0.000(7) 0.033(8)
C46 0.132(12) 0.060(8) 0.177(15) 0.011(9) -0.066(11) 0.019(8)
C47 0.161(13) 0.087(6) 0.187(14) 0.012(7) -0.052(10) -0.006(8)
C48 0.188(14) 0.094(6) 0.225(13) 0.019(7) -0.041(10) -0.016(8)
C49 0.192(14) 0.092(6) 0.251(14) 0.013(7) -0.049(10) -0.023(9)
C50 0.186(14) 0.094(8) 0.226(12) 0.000(8) -0.077(9) -0.001(8)
C51 0.178(13) 0.095(9) 0.187(12) 0.002(10) -0.063(9) 0.017(8)
F6 0.186(8) 0.203(8) 0.183(8) -0.012(7) -0.021(6) -0.070(6)
C52 0.196(15) 0.090(10) 0.091(10) -0.006(9) 0.011(10) -0.054(10)
C53 0.096(5) 0.095(6) 0.208(13) 0.031(7) -0.063(7) 0.012(4)
C54 0.107(6) 0.096(7) 0.231(15) 0.040(8) -0.064(8) 0.012(5)
C55 0.099(6) 0.097(6) 0.192(13) 0.027(7) -0.057(7) 0.012(5)
C56 0.183(15) 0.099(11) 0.103(11) 0.005(9) 0.004(10) -0.049(10)
C57 0.28(2) 0.098(11) 0.150(10) -0.055(9) -0.044(11) 0.012(12)
C58 0.272(16) 0.205(17) 0.175(10) -0.101(11) -0.029(10) 0.005(14)
C59 0.230(14) 0.194(14) 0.142(9) -0.078(10) 0.001(8) -0.062(10)
C60 0.221(13) 0.225(17) 0.119(9) -0.043(10) 0.002(10) -0.053(10)
C61 0.162(13) 0.203(16) 0.116(9) -0.033(9) -0.001(10) -0.053(9)
C62 0.190(17) 0.111(12) 0.108(12) -0.018(10) -0.002(11) -0.033(11)
C63 0.095(7) 0.112(7) 0.264(17) 0.059(9) -0.078(9) 0.006(5)
C64 0.171(14) 0.29(2) 0.122(12) -0.037(12) -0.025(10) -0.006(12)
C65 0.125(8) 0.185(13) 0.171(13) 0.044(10) -0.049(9) 0.038(9)
C66 0.165(13) 0.142(11) 0.212(16) 0.057(10) -0.040(11) -0.012(10)
C67 0.119(7) 0.179(14) 0.202(16) 0.100(13) -0.054(10) -0.002(9)
C68 0.258(19) 0.156(14) 0.188(13) -0.009(11) -0.041(11) 0.020(13)
C69 0.26(2) 0.094(7) 0.208(16) -0.001(9) -0.023(14) -0.020(10)
C70 0.31(2) 0.37(3) 0.188(13) -0.165(18) -0.012(13) -0.018(19)
C71 0.33(2) 0.34(3) 0.200(16) -0.12(2) -0.093(16) 0.12(2)
C72 0.29(2) 0.101(8) 0.40(3) 0.040(12) 0.02(2) -0.037(12)
P2 0.149(6) 0.108(6) 0.187(8) 0.015(4) 0.031(6) 0.021(5)
F7 0.132(10) 0.120(11) 0.173(11) 0.010(8) 0.015(8) 0.010(8)
F8 0.154(8) 0.130(15) 0.191(19) 0.017(11) 0.021(10) 0.030(9)
F9 0.153(8) 0.115(14) 0.212(18) 0.018(11) 0.045(9) 0.027(8)
F10 0.184(14) 0.122(13) 0.191(13) 0.022(9) 0.039(12) 0.022(11)
F11 0.193(18) 0.113(11) 0.175(13) 0.017(9) 0.016(12) 0.024(10)
F12 0.158(19) 0.110(11) 0.194(15) 0.013(10) 0.025(13) 0.020(10)
F13 0.223(18) 0.228(9) 0.199(14) -0.094(9) 0.009(10) -0.082(10)
F14 0.143(7) 0.23(2) 0.205(11) 0.064(16) -0.043(7) -0.019(10)
F15 0.145(15) 0.137(19) 0.167(17) 0.027(15) 0.043(12) 0.006(13)
F16 0.163(14) 0.141(18) 0.208(19) 0.018(17) 0.019(12) 0.004(12)
F17 0.171(18) 0.109(9) 0.20(2) 0.011(13) 0.038(13) 0.014(10)
F18 0.18(2) 0.109(10) 0.207(17) 0.007(10) 0.047(15) 0.017(12)
F19 0.15(2) 0.110(10) 0.16(2) 0.004(12) 0.044(14) 0.028(12)

loop_
_atom_type_symbol
_atom_type_description
_atom_type_scat_dispersion_real
_atom_type_scat_dispersion_imag
_atom_type_scat_source
C C 0.0033 0.0016 'International Tables Vol C Tables 4.2.6.8 and 6.1.1.4'
H H 0.0000 0.0000 'International Tables Vol C Tables 4.2.6.8 and 6.1.1.4'
Ag Ag -0.8971 1.1015 'International Tables Vol C Tables 4.2.6.8 and 6.1.1.4'
B B 0.0013 0.0007 'International Tables Vol C Tables 4.2.6.8 and 6.1.1.4'
F F 0.0171 0.0103 'International Tables Vol C Tables 4.2.6.8 and 6.1.1.4'
N N 0.0061 0.0033 'International Tables Vol C Tables 4.2.6.8 and 6.1.1.4'
O O 0.0106 0.0060 'International Tables Vol C Tables 4.2.6.8 and 6.1.1.4'
P P 0.1023 0.0942 'International Tables Vol C Tables 4.2.6.8 and 6.1.1.4'

loop_
_geom_angle_atom_site_label_1
_geom_angle_atom_site_label_2
_geom_angle_atom_site_label_3
_geom_angle
_geom_angle_site_symmetry_1
_geom_angle_site_symmetry_3
_geom_angle_publ_flag
C28 Ag1 C39 178.2(5) 2_655 . y
C38 Ag2 C38 177.4(6) 2_655 . y
F1 P1 F2 90.5(4) . . ?
F1 P1 F14 96.6(10) . . ?
F3 P1 F1 178.9(6) . . ?
F3 P1 F2 88.5(4) . . ?
F3 P1 F5 90.4(6) . . ?
F3 P1 F6 90.7(5) . . ?
F3 P1 F14 84.1(10) . . ?
F4 P1 F1 88.4(6) . . ?
F4 P1 F2 178.9(7) . . ?
F4 P1 F3 92.7(6) . . ?
F4 P1 F5 95.6(7) . . ?
F4 P1 F6 96.6(6) . . ?
F5 P1 F1 89.8(6) . . ?
F5 P1 F2 84.3(6) . . ?
F5 P1 F6 167.7(7) . . ?
F6 P1 F1 88.9(5) . . ?
F6 P1 F2 83.6(6) . . ?
F13 P1 F1 88.7(11) . . ?
F13 P1 F3 92.1(11) . . ?
F13 P1 F14 90.5(14) . . ?
C6 C1 C30 120.2(10) . . ?
C32 C1 C6 118.7(9) . . ?
C32 C1 C30 121.1(10) . . ?
C28 N1 C17 122.5(10) . . ?
C43 N1 C17 124.2(9) . . ?
C43 N1 C28 113.3(9) . . ?
C34 N2 C28 125.0(10) . . ?
C34 N2 C35 122.2(10) . . ?
C35 N2 C28 112.8(9) . . ?
C5 C2 C25 121.8(9) . . ?
C6 C2 C5 120.8(9) . . ?
C6 C2 C25 117.3(9) . . ?
C8 C3 C41 121.0(10) . . ?
C14 C3 C8 119.2(10) . . ?
C14 C3 C41 119.6(10) . . ?
C39 N3 C15 125.6(10) . . ?
C39 N3 C42 112.7(10) . . ?
C42 N3 C15 121.6(11) . . ?
C8 C4 C24 123.5(10) . . ?
C8 C4 C26 120.1(10) . . ?
C26 C4 C24 116.3(10) . . ?
C2 C5 B1 121.0(9) . . ?
C33 C5 C2 117.7(9) . . ?
C33 C5 B1 120.9(10) . . ?
C1 C6 H6 119.6 . . ?
C2 C6 C1 120.7(9) . . ?
C2 C6 H6 119.6 . . ?
C9 C7 C12 123.1(9) . . ?
C10 C7 C9 120.7(9) . . ?
C10 C7 C12 116.2(9) . . ?
C3 C8 B1 122.5(10) . . ?
C4 C8 C3 118.0(10) . . ?
C4 C8 B1 119.6(9) . . ?
C7 C9 B1 120.9(10) . . ?
C11 C9 C7 117.5(9) . . ?
C11 C9 B1 121.5(9) . . ?
C7 C10 H10 118.9 . . ?
C7 C10 C23 122.2(10) . . ?
C23 C10 H10 118.9 . . ?
C9 C11 C44 122.5(10) . . ?
C13 C11 C9 120.0(10) . . ?
C13 C11 C44 117.6(10) . . ?
C7 C12 H12A 109.5 . . ?
C7 C12 H12B 109.5 . . ?
C7 C12 H12C 109.5 . . ?
H12A C12 H12B 109.5 . . ?
H12A C12 H12C 109.5 . . ?
H12B C12 H12C 109.5 . . ?
C38 N4 C40 125.7(10) . . ?
C38 N4 C53 113.9(10) . . ?
C40 N4 C53 120.3(10) . . ?
C11 C13 H13 118.6 . . ?
C23 C13 C11 122.9(10) . . ?
C23 C13 H13 118.6 . . ?
C3 C14 H14 117.9 . . ?
C29 C14 C3 124.2(10) . . ?
C29 C14 H14 117.9 . . ?
N3 C15 H15 120.2 . . ?
C16 C15 N3 119.6(10) . . ?
C16 C15 H15 120.2 . . ?
C15 C16 C23 121.0(10) . . ?
C15 C16 C36 117.7(10) . . ?
C36 C16 C23 121.3(11) . . ?
C39 N5 C62 121.9(11) . . ?
C52 N5 C39 115.2(10) . . ?
C52 N5 C62 122.5(11) . . ?
C18 C17 N1 120.4(7) . . ?
C18 C17 C22 120.0 . . ?
C22 C17 N1 119.6(7) . . ?
C17 C18 C19 120.0 . . ?
C17 C18 C67 120.5(8) . . ?
C19 C18 C67 119.5(8) . . ?
C18 C19 H19 120.0 . . ?
C20 C19 C18 120.0 . . ?
C20 C19 H19 120.0 . . ?
C19 C20 C21 120.0 . . ?
C19 C20 C65 119.1(9) . . ?
C21 C20 C65 120.9(9) . . ?
C20 C21 H21 120.0 . . ?
C20 C21 C22 120.0 . . ?
C22 C21 H21 120.0 . . ?
C17 C22 C66 120.2(9) . . ?
C21 C22 C17 120.0 . . ?
C21 C22 C66 119.7(9) . . ?
C10 C23 C16 122.2(10) . . ?
C13 C23 C10 116.6(10) . . ?
C13 C23 C16 121.1(11) . . ?
C4 C24 H24A 109.5 . . ?
C4 C24 H24B 109.5 . . ?
C4 C24 H24C 109.5 . . ?
H24A C24 H24B 109.5 . . ?
H24A C24 H24C 109.5 . . ?
H24B C24 H24C 109.5 . . ?
C2 C25 H25A 109.5 . . ?
C2 C25 H25B 109.5 . . ?
C2 C25 H25C 109.5 . . ?
H25A C25 H25B 109.5 . . ?
H25A C25 H25C 109.5 . . ?
H25B C25 H25C 109.5 . . ?
C4 C26 H26 118.5 . . ?
C29 C26 C4 123.0(10) . . ?
C29 C26 H26 118.5 . . ?
C30 C27 H27 118.9 . . ?
C31 C27 H27 118.9 . . ?
C31 C27 C30 122.2(10) . . ?
N1 C28 Ag1 131.6(9) . 2_655 ?
N1 C28 N2 101.3(9) . . ?
N2 C28 Ag1 126.6(8) . 2_655 ?
C14 C29 C26 115.5(10) . . ?
C14 C29 C37 122.1(10) . . ?
C26 C29 C37 122.2(11) . . ?
C27 C30 C1 120.9(10) . . ?
C34 C30 C1 121.1(10) . . ?
C34 C30 C27 118.0(9) . . ?
C27 C31 H31 120.5 . . ?
C27 C31 C35 119.0(10) . . ?
C35 C31 H31 120.5 . . ?
C38 N6 C46 125.6(10) . . ?
C38 N6 C54 110.1(11) . . ?
C54 N6 C46 124.0(10) . . ?
C1 C32 H32 119.3 . . ?
C1 C32 C33 121.4(10) . . ?
C33 C32 H32 119.3 . . ?
C5 C33 C45 122.3(9) . . ?
C32 C33 C5 120.5(10) . . ?
C32 C33 C45 117.1(10) . . ?
N2 C34 H34 119.6 . . ?
C30 C34 N2 120.8(10) . . ?
C30 C34 H34 119.6 . . ?
N2 C35 C31 117.8(10) . . ?
C43 C35 N2 105.5(10) . . ?
C43 C35 C31 136.7(11) . . ?
C16 C36 H36 118.0 . . ?
C56 C36 C16 124.0(12) . . ?
C56 C36 H36 118.0 . . ?
C40 C37 C29 120.6(10) . . ?
C40 C37 C55 118.8(11) . . ?
C55 C37 C29 120.6(11) . . ?
N4 C38 Ag2 132.4(8) . . ?
N4 C38 N6 103.8(10) . . ?
N6 C38 Ag2 123.7(9) . . ?
C5 B1 C9 119.6(10) . . ?
C8 B1 C5 119.5(9) . . ?
C8 B1 C9 120.9(9) . . ?
N3 C39 Ag1 135.2(9) . . ?
N3 C39 N5 101.7(9) . . ?
N5 C39 Ag1 122.8(9) . . ?
N4 C40 H40 119.5 . . ?
C37 C40 N4 120.9(10) . . ?
C37 C40 H40 119.5 . . ?
C3 C41 H41A 109.5 . . ?
C3 C41 H41B 109.5 . . ?
C3 C41 H41C 109.5 . . ?
H41A C41 H41B 109.5 . . ?
H41A C41 H41C 109.5 . . ?
H41B C41 H41C 109.5 . . ?
N3 C42 C56 118.9(12) . . ?
C52 C42 N3 105.7(12) . . ?
C52 C42 C56 135.3(13) . . ?
N1 C43 H43 126.4 . . ?
C35 C43 N1 107.1(10) . . ?
C35 C43 H43 126.4 . . ?
C11 C44 H44A 109.5 . . ?
C11 C44 H44B 109.5 . . ?
C11 C44 H44C 109.5 . . ?
H44A C44 H44B 109.5 . . ?
H44A C44 H44C 109.5 . . ?
H44B C44 H44C 109.5 . . ?
C33 C45 H45A 109.5 . . ?
C33 C45 H45B 109.5 . . ?
C33 C45 H45C 109.5 . . ?
H45A C45 H45B 109.5 . . ?
H45A C45 H45C 109.5 . . ?
H45B C45 H45C 109.5 . . ?
C47 C46 N6 117.3(10) . . ?
C47 C46 C51 120.0 . . ?
C51 C46 N6 122.6(10) . . ?
C46 C47 C48 120.0 . . ?
C46 C47 C69 120.4(11) . . ?
C48 C47 C69 119.6(11) . . ?
C47 C48 H48 120.0 . . ?
C49 C48 C47 120.0 . . ?
C49 C48 H48 120.0 . . ?
C48 C49 C72 120.2(13) . . ?
C50 C49 C48 120.0 . . ?
C50 C49 C72 119.6(13) . . ?
C49 C50 H50 120.0 . . ?
C49 C50 C51 120.0 . . ?
C51 C50 H50 120.0 . . ?
C46 C51 C68 117.1(11) . . ?
C50 C51 C46 120.0 . . ?
C50 C51 C68 122.8(11) . . ?
N5 C52 C42 104.7(11) . . ?
N5 C52 H52 127.7 . . ?
C42 C52 H52 127.7 . . ?
C54 C53 N4 104.1(12) . . ?
C54 C53 C63 136.2(12) . . ?
C63 C53 N4 119.5(12) . . ?
N6 C54 H54 126.0 . . ?
C53 C54 N6 108.0(11) . . ?
C53 C54 H54 126.0 . . ?
C37 C55 H55 119.8 . . ?
C63 C55 C37 120.4(12) . . ?
C63 C55 H55 119.8 . . ?
C36 C56 C42 117.9(12) . . ?
C36 C56 H56 121.0 . . ?
C42 C56 H56 121.0 . . ?
C58 C57 C62 120.0 . . ?
C58 C57 C71 116.6(13) . . ?
C62 C57 C71 123.2(12) . . ?
C57 C58 H58 120.0 . . ?
C59 C58 C57 120.0 . . ?
C59 C58 H58 120.0 . . ?
C58 C59 C70 117.2(14) . . ?
C60 C59 C58 120.0 . . ?
C60 C59 C70 122.8(14) . . ?
C59 C60 H60 120.0 . . ?
C59 C60 C61 120.0 . . ?
C61 C60 H60 120.0 . . ?
C60 C61 C62 120.0 . . ?
C60 C61 C64 119.9(11) . . ?
C62 C61 C64 119.6(11) . . ?
C57 C62 N5 121.4(11) . . ?
C61 C62 N5 118.6(11) . . ?
C61 C62 C57 120.0 . . ?
C53 C63 H63 120.0 . . ?
C55 C63 C53 120.0(12) . . ?
C55 C63 H63 120.0 . . ?
C61 C64 H64A 109.5 . . ?
C61 C64 H64B 109.5 . . ?
C61 C64 H64C 109.5 . . ?
H64A C64 H64B 109.5 . . ?
H64A C64 H64C 109.5 . . ?
H64B C64 H64C 109.5 . . ?
C20 C65 H65A 109.5 . . ?
C20 C65 H65B 109.5 . . ?
C20 C65 H65C 109.5 . . ?
H65A C65 H65B 109.5 . . ?
H65A C65 H65C 109.5 . . ?
H65B C65 H65C 109.5 . . ?
C22 C66 H66A 109.5 . . ?
C22 C66 H66B 109.5 . . ?
C22 C66 H66C 109.5 . . ?
H66A C66 H66B 109.5 . . ?
H66A C66 H66C 109.5 . . ?
H66B C66 H66C 109.5 . . ?
C18 C67 H67A 109.5 . . ?
C18 C67 H67B 109.5 . . ?
C18 C67 H67C 109.5 . . ?
H67A C67 H67B 109.5 . . ?
H67A C67 H67C 109.5 . . ?
H67B C67 H67C 109.5 . . ?
C51 C68 H68A 109.5 . . ?
C51 C68 H68B 109.5 . . ?
C51 C68 H68C 109.5 . . ?
H68A C68 H68B 109.5 . . ?
H68A C68 H68C 109.5 . . ?
H68B C68 H68C 109.5 . . ?
C47 C69 H69A 109.5 . . ?
C47 C69 H69B 109.5 . . ?
C47 C69 H69C 109.5 . . ?
H69A C69 H69B 109.5 . . ?
H69A C69 H69C 109.5 . . ?
H69B C69 H69C 109.5 . . ?
C59 C70 H70A 109.5 . . ?
C59 C70 H70B 109.5 . . ?
C59 C70 H70C 109.5 . . ?
H70A C70 H70B 109.5 . . ?
H70A C70 H70C 109.5 . . ?
H70B C70 H70C 109.5 . . ?
C57 C71 H71A 109.5 . . ?
C57 C71 H71B 109.5 . . ?
C57 C71 H71C 109.5 . . ?
H71A C71 H71B 109.5 . . ?
H71A C71 H71C 109.5 . . ?
H71B C71 H71C 109.5 . . ?
C49 C72 H72A 109.5 . . ?
C49 C72 H72B 109.5 . . ?
C49 C72 H72C 109.5 . . ?
H72A C72 H72B 109.5 . . ?
H72A C72 H72C 109.5 . . ?
H72B C72 H72C 109.5 . . ?
F7 P2 F8 91.6(7) . . ?
F7 P2 F9 90.1(7) . . ?
F7 P2 F10 177.2(8) . . ?
F7 P2 F11 88.4(7) . . ?
F8 P2 F9 177.0(9) . . ?
F8 P2 F10 89.0(7) . . ?
F8 P2 F11 89.2(7) . . ?
F9 P2 F10 89.2(7) . . ?
F9 P2 F11 88.4(7) . . ?
F10 P2 F11 88.8(7) . . ?
F12 P2 F7 91.5(7) . . ?
F12 P2 F8 92.0(7) . . ?
F12 P2 F9 90.4(7) . . ?
F12 P2 F10 91.3(7) . . ?
F12 P2 F11 178.8(9) . . ?
F15 P2 F16 173.2(19) . . ?
F15 P2 F17 114(3) . . ?
F15 P2 F18 106(2) . . ?
F15 P2 F19 87(3) . . ?
F17 P2 F16 72(3) . . ?
F17 P2 F18 65(3) . . ?
F18 P2 F16 74(2) . . ?
F19 P2 F16 86(3) . . ?
F19 P2 F17 156(4) . . ?
F19 P2 F18 100(3) . . ?
P2 F17 F18 57.8(14) . . ?
P2 F18 F17 57.4(14) . . ?

loop_
_geom_bond_atom_site_label_1
_geom_bond_atom_site_label_2
_geom_bond_distance
_geom_bond_site_symmetry_2
_geom_bond_publ_flag
Ag1 C28 2.037(12) 2_655 y
Ag1 C39 2.050(11) . y
Ag2 C38 2.070(11) . y
Ag2 C38 2.070(11) 2_655 y
P1 F1 1.583(8) . ?
P1 F2 1.615(9) . ?
P1 F3 1.553(9) . ?
P1 F4 1.474(13) . ?
P1 F5 1.579(13) . ?
P1 F6 1.580(11) . ?
P1 F13 1.48(2) . ?
P1 F14 1.71(2) . ?
C1 C6 1.399(12) . ?
C1 C30 1.491(13) . ?
C1 C32 1.389(13) . ?
N1 C17 1.430(10) . ?
N1 C28 1.379(13) . ?
N1 C43 1.376(13) . ?
N2 C28 1.402(13) . ?
N2 C34 1.376(12) . ?
N2 C35 1.390(12) . ?
C2 C5 1.415(13) . ?
C2 C6 1.397(12) . ?
C2 C25 1.530(12) . ?
C3 C8 1.418(13) . ?
C3 C14 1.401(14) . ?
C3 C41 1.529(14) . ?
N3 C15 1.407(12) . ?
N3 C39 1.359(13) . ?
N3 C42 1.406(13) . ?
C4 C8 1.404(13) . ?
C4 C24 1.511(12) . ?
C4 C26 1.411(13) . ?
C5 C33 1.412(13) . ?
C5 B1 1.572(15) . ?
C6 H6 0.9500 . ?
C7 C9 1.410(12) . ?
C7 C10 1.374(12) . ?
C7 C12 1.505(13) . ?
C8 B1 1.554(16) . ?
C9 C11 1.404(13) . ?
C9 B1 1.611(15) . ?
C10 H10 0.9500 . ?
C10 C23 1.410(13) . ?
C11 C13 1.403(14) . ?
C11 C44 1.524(14) . ?
C12 H12A 0.9800 . ?
C12 H12B 0.9800 . ?
C12 H12C 0.9800 . ?
N4 C38 1.331(14) . ?
N4 C40 1.397(13) . ?
N4 C53 1.418(14) . ?
C13 H13 0.9500 . ?
C13 C23 1.366(13) . ?
C14 H14 0.9500 . ?
C14 C29 1.388(14) . ?
C15 H15 0.9500 . ?
C15 C16 1.349(13) . ?
C16 C23 1.477(14) . ?
C16 C36 1.446(14) . ?
N5 C39 1.378(13) . ?
N5 C52 1.357(14) . ?
N5 C62 1.441(11) . ?
C17 C18 1.3900 . ?
C17 C22 1.3900 . ?
C18 C19 1.3900 . ?
C18 C67 1.499(9) . ?
C19 H19 0.9500 . ?
C19 C20 1.3900 . ?
C20 C21 1.3900 . ?
C20 C65 1.515(8) . ?
C21 H21 0.9500 . ?
C21 C22 1.3900 . ?
C22 C66 1.502(9) . ?
C24 H24A 0.9800 . ?
C24 H24B 0.9800 . ?
C24 H24C 0.9800 . ?
C25 H25A 0.9800 . ?
C25 H25B 0.9800 . ?
C25 H25C 0.9800 . ?
C26 H26 0.9500 . ?
C26 C29 1.395(13) . ?
C27 H27 0.9500 . ?
C27 C30 1.431(13) . ?
C27 C31 1.355(13) . ?
C29 C37 1.453(14) . ?
C30 C34 1.346(13) . ?
C31 H31 0.9500 . ?
C31 C35 1.416(15) . ?
N6 C38 1.384(14) . ?
N6 C46 1.426(12) . ?
N6 C54 1.409(15) . ?
C32 H32 0.9500 . ?
C32 C33 1.398(13) . ?
C33 C45 1.518(14) . ?
C34 H34 0.9500 . ?
C35 C43 1.372(14) . ?
C36 H36 0.9500 . ?
C36 C56 1.342(16) . ?
C37 C40 1.371(15) . ?
C37 C55 1.448(15) . ?
C40 H40 0.9500 . ?
C41 H41A 0.9800 . ?
C41 H41B 0.9800 . ?
C41 H41C 0.9800 . ?
C42 C52 1.399(16) . ?
C42 C56 1.409(17) . ?
C43 H43 0.9500 . ?
C44 H44A 0.9800 . ?
C44 H44B 0.9800 . ?
C44 H44C 0.9800 . ?
C45 H45A 0.9800 . ?
C45 H45B 0.9800 . ?
C45 H45C 0.9800 . ?
C46 C47 1.3900 . ?
C46 C51 1.3900 . ?
C47 C48 1.3900 . ?
C47 C69 1.525(9) . ?
C48 H48 0.9500 . ?
C48 C49 1.3900 . ?
C49 C50 1.3900 . ?
C49 C72 1.512(9) . ?
C50 H50 0.9500 . ?
C50 C51 1.3900 . ?
C51 C68 1.485(9) . ?
C52 H52 0.9500 . ?
C53 C54 1.353(17) . ?
C53 C63 1.396(17) . ?
C54 H54 0.9500 . ?
C55 H55 0.9500 . ?
C55 C63 1.386(16) . ?
C56 H56 0.9500 . ?
C57 C58 1.3900 . ?
C57 C62 1.3900 . ?
C57 C71 1.522(10) . ?
C58 H58 0.9500 . ?
C58 C59 1.3900 . ?
C59 C60 1.3900 . ?
C59 C70 1.501(9) . ?
C60 H60 0.9500 . ?
C60 C61 1.3900 . ?
C61 C62 1.3900 . ?
C61 C64 1.511(9) . ?
C63 H63 0.9500 . ?
C64 H64A 0.9800 . ?
C64 H64B 0.9800 . ?
C64 H64C 0.9800 . ?
C65 H65A 0.9800 . ?
C65 H65B 0.9800 . ?
C65 H65C 0.9800 . ?
C66 H66A 0.9800 . ?
C66 H66B 0.9800 . ?
C66 H66C 0.9800 . ?
C67 H67A 0.9800 . ?
C67 H67B 0.9800 . ?
C67 H67C 0.9800 . ?
C68 H68A 0.9800 . ?
C68 H68B 0.9800 . ?
C68 H68C 0.9800 . ?
C69 H69A 0.9800 . ?
C69 H69B 0.9800 . ?
C69 H69C 0.9800 . ?
C70 H70A 0.9800 . ?
C70 H70B 0.9800 . ?
C70 H70C 0.9800 . ?
C71 H71A 0.9800 . ?
C71 H71B 0.9800 . ?
C71 H71C 0.9800 . ?
C72 H72A 0.9800 . ?
C72 H72B 0.9800 . ?
C72 H72C 0.9800 . ?
P2 F7 1.577(9) . ?
P2 F8 1.579(9) . ?
P2 F9 1.595(9) . ?
P2 F10 1.596(9) . ?
P2 F11 1.606(9) . ?
P2 F12 1.571(10) . ?
P2 F15 1.590(10) . ?
P2 F16 1.607(10) . ?
P2 F17 1.600(11) . ?
P2 F18 1.606(10) . ?
P2 F19 1.592(11) . ?
F17 F18 1.72(6) . ?

loop_
_geom_torsion_atom_site_label_1
_geom_torsion_atom_site_label_2
_geom_torsion_atom_site_label_3
_geom_torsion_atom_site_label_4
_geom_torsion
_geom_torsion_site_symmetry_1
_geom_torsion_site_symmetry_2
_geom_torsion_site_symmetry_3
_geom_torsion_site_symmetry_4
_geom_torsion_publ_flag
C1 C30 C34 N2 -179.0(10) . . . . ?
C1 C32 C33 C5 -1.5(16) . . . . ?
C1 C32 C33 C45 -178.9(10) . . . . ?
N1 C17 C18 C19 179.1(8) . . . . ?
N1 C17 C18 C67 -2.5(12) . . . . ?
N1 C17 C22 C21 -179.1(8) . . . . ?
N1 C17 C22 C66 3.8(12) . . . . ?
N2 C35 C43 N1 -2.5(13) . . . . ?
C2 C5 C33 C32 -0.6(15) . . . . ?
C2 C5 C33 C45 176.7(10) . . . . ?
C2 C5 B1 C8 121.9(11) . . . . ?
C2 C5 B1 C9 -56.3(14) . . . . ?
C3 C8 B1 C5 126.2(11) . . . . ?
C3 C8 B1 C9 -55.6(14) . . . . ?
C3 C14 C29 C26 -0.2(17) . . . . ?
C3 C14 C29 C37 -174.8(11) . . . . ?
N3 C15 C16 C23 -177.4(9) . . . . ?
N3 C15 C16 C36 1.9(16) . . . . ?
N3 C42 C52 N5 -1.7(15) . . . . ?
N3 C42 C56 C36 4(2) . . . . ?
C4 C8 B1 C5 -54.5(14) . . . . ?
C4 C8 B1 C9 123.7(10) . . . . ?
C4 C26 C29 C14 1.3(15) . . . . ?
C4 C26 C29 C37 175.9(10) . . . . ?
C5 C2 C6 C1 -4.6(15) . . . . ?
C6 C1 C30 C27 -159.0(10) . . . . ?
C6 C1 C30 C34 20.6(16) . . . . ?
C6 C1 C32 C33 0.6(16) . . . . ?
C6 C2 C5 C33 3.6(14) . . . . ?
C6 C2 C5 B1 -169.3(9) . . . . ?
C7 C9 C11 C13 -0.6(14) . . . . ?
C7 C9 C11 C44 178.5(10) . . . . ?
C7 C9 B1 C5 135.2(10) . . . . ?
C7 C9 B1 C8 -43.0(14) . . . . ?
C7 C10 C23 C13 -1.8(15) . . . . ?
C7 C10 C23 C16 -178.2(9) . . . . ?
C8 C3 C14 C29 0.2(17) . . . . ?
C8 C4 C26 C29 -2.4(15) . . . . ?
C9 C7 C10 C23 -0.2(15) . . . . ?
C9 C11 C13 C23 -1.5(16) . . . . ?
C10 C7 C9 C11 1.4(14) . . . . ?
C10 C7 C9 B1 -177.7(9) . . . . ?
C11 C9 B1 C5 -43.8(14) . . . . ?
C11 C9 B1 C8 138.0(11) . . . . ?
C11 C13 C23 C10 2.6(15) . . . . ?
C11 C13 C23 C16 179.1(10) . . . . ?
C12 C7 C9 C11 -179.6(9) . . . . ?
C12 C7 C9 B1 1.4(14) . . . . ?
C12 C7 C10 C23 -179.3(9) . . . . ?
N4 C53 C54 N6 3.0(18) . . . . ?
N4 C53 C63 C55 2(3) . . . . ?
C14 C3 C8 C4 -1.3(15) . . . . ?
C14 C3 C8 B1 178.0(10) . . . . ?
C14 C29 C37 C40 -179.3(11) . . . . ?
C14 C29 C37 C55 3.8(18) . . . . ?
C15 N3 C39 Ag1 8.3(19) . . . . ?
C15 N3 C39 N5 -178.2(10) . . . . ?
C15 N3 C42 C52 178.9(11) . . . . ?
C15 N3 C42 C56 -3.9(18) . . . . ?
C15 C16 C23 C10 -7.1(16) . . . . ?
C15 C16 C23 C13 176.7(10) . . . . ?
C15 C16 C36 C56 -1.9(19) . . . . ?
C16 C36 C56 C42 -1(2) . . . . ?
C17 N1 C28 Ag1 9.8(16) . . . 2_655 ?
C17 N1 C28 N2 -178.5(9) . . . . ?
C17 N1 C43 C35 179.4(10) . . . . ?
C17 C18 C19 C20 0.0 . . . . ?
C18 C17 C22 C21 0.0 . . . . ?
C18 C17 C22 C66 -177.1(11) . . . . ?
C18 C19 C20 C21 0.0 . . . . ?
C18 C19 C20 C65 178.4(10) . . . . ?
C19 C20 C21 C22 0.0 . . . . ?
C20 C21 C22 C17 0.0 . . . . ?
C20 C21 C22 C66 177.1(11) . . . . ?
C22 C17 C18 C19 0.0 . . . . ?
C22 C17 C18 C67 178.4(11) . . . . ?
C23 C16 C36 C56 177.4(13) . . . . ?
C24 C4 C8 C3 179.5(9) . . . . ?
C24 C4 C8 B1 0.1(14) . . . . ?
C24 C4 C26 C29 -179.7(9) . . . . ?
C25 C2 C5 C33 179.4(9) . . . . ?
C25 C2 C5 B1 6.5(15) . . . . ?
C25 C2 C6 C1 179.4(9) . . . . ?
C26 C4 C8 C3 2.4(14) . . . . ?
C26 C4 C8 B1 -177.0(9) . . . . ?
C26 C29 C37 C40 6.4(18) . . . . ?
C26 C29 C37 C55 -170.5(11) . . . . ?
C27 C30 C34 N2 0.5(16) . . . . ?
C27 C31 C35 N2 1.9(17) . . . . ?
C27 C31 C35 C43 -179.5(14) . . . . ?
C28 N1 C17 C18 85.3(11) . . . . ?
C28 N1 C17 C22 -95.5(11) . . . . ?
C28 N1 C43 C35 2.8(14) . . . . ?
C28 N2 C34 C30 178.1(11) . . . . ?
C28 N2 C35 C31 -179.5(10) . . . . ?
C28 N2 C35 C43 1.5(13) . . . . ?
C29 C37 C40 N4 -175.6(11) . . . . ?
C29 C37 C55 C63 176.8(14) . . . . ?
C30 C1 C6 C2 -178.8(9) . . . . ?
C30 C1 C32 C33 -178.2(10) . . . . ?
C30 C27 C31 C35 -1.9(18) . . . . ?
C31 C27 C30 C1 -179.7(11) . . . . ?
C31 C27 C30 C34 0.7(17) . . . . ?
C31 C35 C43 N1 178.8(14) . . . . ?
N6 C46 C47 C48 -176.6(9) . . . . ?
N6 C46 C47 C69 2.7(12) . . . . ?
N6 C46 C51 C50 176.4(9) . . . . ?
N6 C46 C51 C68 -6.9(13) . . . . ?
C32 C1 C6 C2 2.4(14) . . . . ?
C32 C1 C30 C27 19.8(16) . . . . ?
C32 C1 C30 C34 -160.7(11) . . . . ?
C33 C5 B1 C8 -50.8(14) . . . . ?
C33 C5 B1 C9 131.0(10) . . . . ?
C34 N2 C28 Ag1 -6.2(16) . . . 2_655 ?
C34 N2 C28 N1 -178.6(10) . . . . ?
C34 N2 C35 C31 -0.7(16) . . . . ?
C34 N2 C35 C43 -179.7(10) . . . . ?
C35 N2 C28 Ag1 172.5(8) . . . 2_655 ?
C35 N2 C28 N1 0.2(12) . . . . ?
C35 N2 C34 C30 -0.5(17) . . . . ?
C36 C16 C23 C10 173.6(10) . . . . ?
C36 C16 C23 C13 -2.6(16) . . . . ?
C37 C55 C63 C53 -2(3) . . . . ?
C38 N4 C40 C37 175.0(13) . . . . ?
C38 N4 C53 C54 -2.1(18) . . . . ?
C38 N4 C53 C63 -177.3(15) . . . . ?
C38 N6 C46 C47 -85.0(14) . . . . ?
C38 N6 C46 C51 98.4(13) . . . . ?
C38 N6 C54 C53 -3.1(19) . . . . ?
B1 C5 C33 C32 172.3(10) . . . . ?
B1 C5 C33 C45 -10.4(15) . . . . ?
B1 C9 C11 C13 178.5(9) . . . . ?
B1 C9 C11 C44 -2.4(15) . . . . ?
C39 N3 C15 C16 177.1(11) . . . . ?
C39 N3 C42 C52 2.2(15) . . . . ?
C39 N3 C42 C56 179.4(12) . . . . ?
C39 N5 C52 C42 0.8(17) . . . . ?
C39 N5 C62 C57 -86.9(14) . . . . ?
C39 N5 C62 C61 95.1(13) . . . . ?
C40 N4 C38 Ag2 0(2) . . . . ?
C40 N4 C38 N6 -175.7(12) . . . . ?
C40 N4 C53 C54 174.0(13) . . . . ?
C40 N4 C53 C63 -1(2) . . . . ?
C40 C37 C55 C63 0(2) . . . . ?
C41 C3 C8 C4 -177.8(10) . . . . ?
C41 C3 C8 B1 1.6(15) . . . . ?
C41 C3 C14 C29 176.8(10) . . . . ?
C42 N3 C15 C16 0.9(16) . . . . ?
C42 N3 C39 Ag1 -175.2(10) . . . . ?
C42 N3 C39 N5 -1.7(13) . . . . ?
C43 N1 C17 C18 -90.9(11) . . . . ?
C43 N1 C17 C22 88.2(11) . . . . ?
C43 N1 C28 Ag1 -173.6(9) . . . 2_655 ?
C43 N1 C28 N2 -1.8(13) . . . . ?
C44 C11 C13 C23 179.4(10) . . . . ?
C46 N6 C38 Ag2 -0.6(19) . . . . ?
C46 N6 C38 N4 175.6(12) . . . . ?
C46 N6 C54 C53 -177.1(14) . . . . ?
C46 C47 C48 C49 0.0 . . . . ?
C47 C46 C51 C50 0.0 . . . . ?
C47 C46 C51 C68 176.6(12) . . . . ?
C47 C48 C49 C50 0.0 . . . . ?
C47 C48 C49 C72 175.6(14) . . . . ?
C48 C49 C50 C51 0.0 . . . . ?
C49 C50 C51 C46 0.0 . . . . ?
C49 C50 C51 C68 -176.4(13) . . . . ?
C51 C46 C47 C48 0.0 . . . . ?
C51 C46 C47 C69 179.3(11) . . . . ?
C52 N5 C39 Ag1 175.1(10) . . . . ?
C52 N5 C39 N3 0.5(15) . . . . ?
C52 N5 C62 C57 85.6(14) . . . . ?
C52 N5 C62 C61 -92.4(14) . . . . ?
C52 C42 C56 C36 -180.0(16) . . . . ?
C53 N4 C38 Ag2 176.0(11) . . . . ?
C53 N4 C38 N6 0.2(16) . . . . ?
C53 N4 C40 C37 -0.7(19) . . . . ?
C54 N6 C38 Ag2 -174.5(10) . . . . ?
C54 N6 C38 N4 1.7(16) . . . . ?
C54 N6 C46 C47 88.0(14) . . . . ?
C54 N6 C46 C51 -88.5(15) . . . . ?
C54 C53 C63 C55 -171(2) . . . . ?
C55 C37 C40 N4 1.3(19) . . . . ?
C56 C42 C52 N5 -178.3(16) . . . . ?
C57 C58 C59 C60 0.0 . . . . ?
C57 C58 C59 C70 179.2(15) . . . . ?
C58 C57 C62 N5 -178.0(10) . . . . ?
C58 C57 C62 C61 0.0 . . . . ?
C58 C59 C60 C61 0.0 . . . . ?
C59 C60 C61 C62 0.0 . . . . ?
C59 C60 C61 C64 -172.5(13) . . . . ?
C60 C61 C62 N5 178.1(10) . . . . ?
C60 C61 C62 C57 0.0 . . . . ?
C62 N5 C39 Ag1 -11.9(17) . . . . ?
C62 N5 C39 N3 173.5(11) . . . . ?
C62 N5 C52 C42 -172.2(12) . . . . ?
C62 C57 C58 C59 0.0 . . . . ?
C63 C53 C54 N6 176.9(19) . . . . ?
C64 C61 C62 N5 -9.4(14) . . . . ?
C64 C61 C62 C57 172.5(13) . . . . ?
C65 C20 C21 C22 -178.3(10) . . . . ?
C67 C18 C19 C20 -178.4(11) . . . . ?
C69 C47 C48 C49 -179.3(11) . . . . ?
C70 C59 C60 C61 -179.2(16) . . . . ?
C71 C57 C58 C59 175.2(16) . . . . ?
C71 C57 C62 N5 7.1(18) . . . . ?
C71 C57 C62 C61 -174.9(18) . . . . ?
C72 C49 C50 C51 -175.6(14) . . . . ?
F15 P2 F17 F18 97(3) . . . . ?
F15 P2 F18 F17 -110(3) . . . . ?
F16 P2 F17 F18 -80(3) . . . . ?
F16 P2 F18 F17 77(3) . . . . ?
F19 P2 F17 F18 -55(8) . . . . ?
F19 P2 F18 F17 160(4) . . . . ?

loop_
_smtbx_masks_void_nr
_smtbx_masks_void_average_x
_smtbx_masks_void_average_y
_smtbx_masks_void_average_z
_smtbx_masks_void_volume
_smtbx_masks_void_count_electrons
_smtbx_masks_void_content
1 -0.558 0.250 0.084 1566.6 347.1 '8 MeCN,4 Et2O'
2 -0.695 0.750 -0.698 1566.6 347.1 '8 MeCN,4 Et2O'
3 0.250 0.250 0.500 30.2 0.0 ?
4 0.250 0.750 1.000 30.2 0.0 ?
5 0.750 0.250 1.000 30.2 0.0 ?
6 0.750 0.750 0.500 30.2 0.0 ?
